data_1514302
loop_
_publ_author_name
'Lewis, James E. M.'
'Elliott, Anastasia B. S.'
'McAdam, C. John'
'Gordon, Keith C.'
'Crowley, James D.'

_publ_section_title
;
 &#x2018;Click&#x2019; to functionalise: synthesis, characterisation and
 enhancement of the physical properties of a series of exo- and
 endo-functionalised Pd2L4 nanocages
;
_journal_issue 5
_journal_name_full 'Chemical Science'
_journal_page_first 1833
_journal_paper_doi 10.1039/c4sc00434e
_journal_volume 5
_journal_year 2014
_chemical_formula_sum 'C33 H23 Cl3 Fe N6'
_chemical_formula_weight 665.77
_chemical_name_systematic
; 
 ? 
;
_space_group_IT_number 2
_symmetry_cell_setting triclinic
_symmetry_space_group_name_Hall '-P 1'
_symmetry_space_group_name_H-M 'P -1'
_atom_sites_solution_hydrogens geom
_atom_sites_solution_primary direct
_atom_sites_solution_secondary difmap
_audit_creation_method SHELXL-97
_cell_angle_alpha 105.696(2)
_cell_angle_beta 102.138(2)
_cell_angle_gamma 95.838(2)
_cell_formula_units_Z 4
_cell_length_a 11.4645(5)
_cell_length_b 16.4498(5)
_cell_length_c 16.6038(6)
_cell_measurement_reflns_used 7541
_cell_measurement_temperature 89(2)
_cell_measurement_theta_max 26.25
_cell_measurement_theta_min 2.52
_cell_volume 2904.99(19)
_computing_cell_refinement 'Bruker SAINT'
_computing_data_collection 'Bruker APEX2'
_computing_data_reduction 'Bruker SAINT'
_computing_structure_refinement 'SHELXL-97 (Sheldrick, 1997)'
_computing_structure_solution 'SHELXS-97 (Sheldrick, 1990)'
_diffrn_ambient_temperature 89(2)
_diffrn_measured_fraction_theta_full 0.987
_diffrn_measured_fraction_theta_max 0.987
_diffrn_radiation_monochromator graphite
_diffrn_radiation_source 'fine-focus sealed tube'
_diffrn_radiation_type MoK\a
_diffrn_radiation_wavelength 0.71073
_diffrn_reflns_av_R_equivalents 0.0645
_diffrn_reflns_av_sigmaI/netI 0.0645
_diffrn_reflns_limit_h_max 14
_diffrn_reflns_limit_h_min -14
_diffrn_reflns_limit_k_max 20
_diffrn_reflns_limit_k_min -20
_diffrn_reflns_limit_l_max 20
_diffrn_reflns_limit_l_min -20
_diffrn_reflns_number 45392
_diffrn_reflns_theta_full 26.44
_diffrn_reflns_theta_max 26.44
_diffrn_reflns_theta_min 1.32
_exptl_absorpt_coefficient_mu 0.831
_exptl_absorpt_correction_T_max 0.9290
_exptl_absorpt_correction_T_min 0.6059
_exptl_absorpt_correction_type multi-scan
_exptl_absorpt_process_details 'SCALE (Bruker AXS Inc.)'
_exptl_crystal_density_diffrn 1.522
_exptl_crystal_density_method 'not measured'
_exptl_crystal_F_000 1360
_exptl_crystal_size_max 0.67
_exptl_crystal_size_mid 0.11
_exptl_crystal_size_min 0.09
_refine_diff_density_max 0.721
_refine_diff_density_min -0.649
_refine_diff_density_rms 0.079
_refine_ls_extinction_method none
_refine_ls_goodness_of_fit_ref 1.044
_refine_ls_hydrogen_treatment constr
_refine_ls_matrix_type full
_refine_ls_number_parameters 775
_refine_ls_number_reflns 11804
_refine_ls_number_restraints 0
_refine_ls_restrained_S_all 1.044
_refine_ls_R_factor_all 0.0692
_refine_ls_R_factor_gt 0.0420
_refine_ls_shift/su_max 0.003
_refine_ls_shift/su_mean 0.000
_refine_ls_structure_factor_coef Fsqd
_refine_ls_weighting_details 'calc w=1/[\s^2^(Fo^2^)+(0.0360P)^2^+1.4535P] where P=(Fo^2^+2Fc^2^)/3'
_refine_ls_weighting_scheme calc
_refine_ls_wR_factor_gt 0.0926
_refine_ls_wR_factor_ref 0.1077
_reflns_number_gt 8247
_reflns_number_total 11804
_reflns_threshold_expression >2sigma(I)
_cod_data_source_file c4sc00434e2.cif
_cod_data_source_block 5b
_cod_depositor_comments
;
The following automatic conversions were performed:

'_symmetry_cell_setting' value 'Triclinic' changed to 'triclinic'
according to
/usr/data/users/saulius/crontab/automatic-downloads/rss-feeds/RSC/lib/dictionaries/cif_core.dic
dictionary named 'cif_core.dic' version 2.4.2 from 2011-04-26.

Automatic conversion script
Id: cif_fix_values 2281 2013-09-26 08:29:07Z andrius 
;
_cod_original_sg_symbol_H-M P-1
_cod_database_code 1514302

loop_
_symmetry_equiv_pos_as_xyz
'x, y, z'
'-x, -y, -z'

loop_
_atom_site_label
_atom_site_type_symbol
_atom_site_fract_x
_atom_site_fract_y
_atom_site_fract_z
_atom_site_U_iso_or_equiv
_atom_site_adp_type
_atom_site_occupancy
_atom_site_symmetry_multiplicity
_atom_site_calc_flag
_atom_site_refinement_flags
Fe1 Fe 0.21828(3) 0.93912(2) 1.30341(2) 0.01196(10) Uani 1 1 d .
Fe2 Fe 0.72521(3) 0.94107(2) 1.30498(2) 0.01232(10) Uani 1 1 d .
C1 C 0.2658(3) 0.87269(17) 1.38963(18) 0.0217(6) Uani 1 1 d .
H1 H 0.3398 0.8852 1.4328 0.026 Uiso 1 1 calc R
C2 C 0.1583(3) 0.90538(17) 1.39963(17) 0.0215(6) Uani 1 1 d .
H2 H 0.1476 0.9436 1.4508 0.026 Uiso 1 1 calc R
C3 C 0.0695(2) 0.87121(16) 1.32016(17) 0.0179(6) Uani 1 1 d .
H3 H -0.0110 0.8825 1.3086 0.022 Uiso 1 1 calc R
C4 C 0.1226(3) 0.81686(16) 1.26086(18) 0.0202(6) Uani 1 1 d .
H4 H 0.0837 0.7854 1.2026 0.024 Uiso 1 1 calc R
C5 C 0.2436(3) 0.81799(16) 1.30397(18) 0.0203(6) Uani 1 1 d .
H5 H 0.3001 0.7874 1.2796 0.024 Uiso 1 1 calc R
C6 C 0.2052(2) 0.98691(15) 1.20026(16) 0.0123(5) Uani 1 1 d .
C7 C 0.3280(2) 0.98004(15) 1.23462(16) 0.0135(6) Uani 1 1 d .
H7 H 0.3772 0.9471 1.2041 0.016 Uiso 1 1 calc R
C8 C 0.3632(2) 1.03127(15) 1.32243(16) 0.0151(6) Uani 1 1 d .
H8 H 0.4405 1.0386 1.3607 0.018 Uiso 1 1 calc R
C9 C 0.2641(2) 1.06958(15) 1.34344(16) 0.0144(6) Uani 1 1 d .
H9 H 0.2631 1.1069 1.3980 0.017 Uiso 1 1 calc R
C10 C 0.1660(2) 1.04219(15) 1.26821(15) 0.0127(5) Uani 1 1 d .
H10 H 0.0880 1.0580 1.2639 0.015 Uiso 1 1 calc R
C11 C 0.1355(2) 0.94784(15) 1.11083(15) 0.0116(5) Uani 1 1 d .
C12 C 0.0597(2) 0.85937(16) 0.88028(15) 0.0144(6) Uani 1 1 d .
H12A H 0.0914 0.9068 0.8605 0.017 Uiso 1 1 calc R
H12B H -0.0274 0.8414 0.8509 0.017 Uiso 1 1 calc R
C13 C 0.1250(2) 0.78485(15) 0.85381(15) 0.0132(5) Uani 1 1 d .
C14 C 0.1983(2) 0.78717(15) 0.79772(16) 0.0146(6) Uani 1 1 d .
H14 H 0.2096 0.8358 0.7780 0.017 Uiso 1 1 calc R
C15 C 0.2554(2) 0.71747(16) 0.77036(15) 0.0137(6) Uani 1 1 d .
C16 C 0.1711(2) 0.64528(16) 0.85043(16) 0.0148(6) Uani 1 1 d .
C17 C 0.1103(2) 0.71220(15) 0.88075(16) 0.0147(6) Uani 1 1 d .
H17 H 0.0601 0.7082 0.9188 0.018 Uiso 1 1 calc R
C18 C 0.1582(2) 0.56812(16) 0.87509(16) 0.0166(6) Uani 1 1 d .
C19 C 0.1479(2) 0.50210(16) 0.89219(16) 0.0182(6) Uani 1 1 d .
C20 C 0.1431(2) 0.42202(16) 0.91218(16) 0.0166(6) Uani 1 1 d .
C21 C 0.2288(3) 0.36999(17) 0.89530(17) 0.0212(6) Uani 1 1 d .
H21 H 0.2893 0.3856 0.8684 0.025 Uiso 1 1 calc R
C22 C 0.2244(3) 0.29481(17) 0.91835(18) 0.0229(7) Uani 1 1 d .
H22 H 0.2821 0.2583 0.9079 0.028 Uiso 1 1 calc R
C23 C 0.1354(3) 0.27429(17) 0.95645(17) 0.0222(7) Uani 1 1 d .
H23 H 0.1339 0.2232 0.9727 0.027 Uiso 1 1 calc R
C24 C 0.0558(3) 0.39445(17) 0.95018(18) 0.0220(6) Uani 1 1 d .
H24 H -0.0036 0.4293 0.9612 0.026 Uiso 1 1 calc R
C25 C 0.3306(2) 0.71855(15) 0.71077(16) 0.0152(6) Uani 1 1 d .
C26 C 0.3890(2) 0.72253(16) 0.65990(16) 0.0156(6) Uani 1 1 d .
C27 C 0.4564(2) 0.72917(15) 0.59750(16) 0.0132(5) Uani 1 1 d .
C28 C 0.5466(2) 0.68142(16) 0.58195(16) 0.0162(6) Uani 1 1 d .
H28 H 0.5668 0.6421 0.6132 0.019 Uiso 1 1 calc R
C29 C 0.6065(2) 0.69164(16) 0.52062(16) 0.0162(6) Uani 1 1 d .
H29 H 0.6687 0.6596 0.5090 0.019 Uiso 1 1 calc R
C30 C 0.5744(2) 0.74943(16) 0.47629(16) 0.0169(6) Uani 1 1 d .
H30 H 0.6151 0.7553 0.4334 0.020 Uiso 1 1 calc R
C31 C 0.4314(2) 0.78593(16) 0.54933(17) 0.0174(6) Uani 1 1 d .
H31 H 0.3692 0.8185 0.5592 0.021 Uiso 1 1 calc R
N1 N 0.01232(19) 0.93984(12) 1.08797(13) 0.0134(5) Uani 1 1 d .
N2 N -0.0259(2) 0.90485(13) 1.00313(13) 0.0143(5) Uani 1 1 d .
N3 N 0.07272(19) 0.89079(12) 0.97324(13) 0.0127(5) Uani 1 1 d .
N4 N 0.2439(2) 0.64692(13) 0.79673(13) 0.0147(5) Uani 1 1 d .
N5 N 0.0502(2) 0.32217(14) 0.97212(15) 0.0255(6) Uani 1 1 d .
N6 N 0.4893(2) 0.79737(14) 0.49049(14) 0.0187(5) Uani 1 1 d .
C32 C 0.1748(2) 0.91727(15) 1.03774(16) 0.0133(5) Uani 1 1 d .
H32 H 0.2558 0.9152 1.0334 0.016 Uiso 1 1 calc R
C33 C 0.7090(2) 0.98939(15) 1.20255(16) 0.0131(6) Uani 1 1 d .
C34 C 0.6720(2) 1.04468(15) 1.27224(16) 0.0134(6) Uani 1 1 d .
H34 H 0.5943 1.0607 1.2699 0.016 Uiso 1 1 calc R
C35 C 0.7728(2) 1.07103(15) 1.34536(16) 0.0151(6) Uani 1 1 d .
H35 H 0.7741 1.1084 1.4005 0.018 Uiso 1 1 calc R
C36 C 0.8705(2) 1.03249(15) 1.32254(16) 0.0152(6) Uani 1 1 d .
H36 H 0.9485 1.0391 1.3597 0.018 Uiso 1 1 calc R
C37 C 0.8321(2) 0.98201(15) 1.23426(16) 0.0135(6) Uani 1 1 d .
H37 H 0.8798 0.9492 1.2021 0.016 Uiso 1 1 calc R
C38 C 0.6368(2) 0.95084(15) 1.11372(16) 0.0125(5) Uani 1 1 d .
C39 C 0.5553(3) 0.86404(16) 0.88281(15) 0.0161(6) Uani 1 1 d .
H39A H 0.5881 0.9113 0.8632 0.019 Uiso 1 1 calc R
H39B H 0.4679 0.8474 0.8541 0.019 Uiso 1 1 calc R
C40 C 0.6179(2) 0.78837(15) 0.85539(15) 0.0120(5) Uani 1 1 d .
C41 C 0.5971(2) 0.71487(15) 0.87972(15) 0.0146(6) Uani 1 1 d .
H41 H 0.5450 0.7113 0.9166 0.017 Uiso 1 1 calc R
C42 C 0.6545(2) 0.64652(15) 0.84873(16) 0.0150(6) Uani 1 1 d .
C43 C 0.7487(2) 0.71972(16) 0.77305(16) 0.0146(6) Uani 1 1 d .
C44 C 0.8255(2) 0.71928(15) 0.71523(16) 0.0153(6) Uani 1 1 d .
C45 C 0.8846(2) 0.71842(15) 0.66363(16) 0.0152(6) Uani 1 1 d .
C46 C 0.9520(2) 0.71832(16) 0.59999(16) 0.0152(6) Uani 1 1 d .
C47 C 1.0326(2) 0.66235(17) 0.58254(16) 0.0193(6) Uani 1 1 d .
H47 H 1.0462 0.6218 0.6134 0.023 Uiso 1 1 calc R
C48 C 1.0927(3) 0.66664(17) 0.51954(17) 0.0219(6) Uani 1 1 d .
H48 H 1.1488 0.6293 0.5067 0.026 Uiso 1 1 calc R
C49 C 1.0703(3) 0.72601(17) 0.47527(17) 0.0223(6) Uani 1 1 d .
H49 H 1.1120 0.7281 0.4319 0.027 Uiso 1 1 calc R
C50 C 0.9361(3) 0.77550(17) 0.55169(17) 0.0210(6) Uani 1 1 d .
H50 H 0.8806 0.8137 0.5632 0.025 Uiso 1 1 calc R
C51 C 0.6944(2) 0.79114(15) 0.80169(15) 0.0148(6) Uani 1 1 d .
H51 H 0.7101 0.8409 0.7844 0.018 Uiso 1 1 calc R
C52 C 0.6387(3) 0.56782(16) 0.87069(16) 0.0173(6) Uani 1 1 d .
C53 C 0.6335(3) 0.50110(16) 0.88648(16) 0.0183(6) Uani 1 1 d .
C54 C 0.6357(2) 0.42098(16) 0.90618(16) 0.0165(6) Uani 1 1 d .
C55 C 0.7208(3) 0.36985(17) 0.88402(17) 0.0196(6) Uani 1 1 d .
H55 H 0.7764 0.3860 0.8538 0.024 Uiso 1 1 calc R
C56 C 0.7224(3) 0.29518(17) 0.90702(17) 0.0217(6) Uani 1 1 d .
H56 H 0.7801 0.2595 0.8936 0.026 Uiso 1 1 calc R
C57 C 0.6392(3) 0.27326(16) 0.94964(17) 0.0197(6) Uani 1 1 d .
H57 H 0.6414 0.2218 0.9651 0.024 Uiso 1 1 calc R
C58 C 0.5559(3) 0.39313(16) 0.94915(17) 0.0205(6) Uani 1 1 d .
H58 H 0.4979 0.4279 0.9643 0.025 Uiso 1 1 calc R
C59 C 0.6733(2) 0.92147(15) 1.03953(16) 0.0129(5) Uani 1 1 d .
H59 H 0.7539 0.9202 1.0339 0.016 Uiso 1 1 calc R
C60 C 0.6725(3) 0.90792(17) 1.40342(17) 0.0215(6) Uani 1 1 d .
H60 H 0.6677 0.9465 1.4563 0.026 Uiso 1 1 calc R
C61 C 0.5777(3) 0.87643(16) 1.32625(17) 0.0194(6) Uani 1 1 d .
H61 H 0.4984 0.8901 1.3185 0.023 Uiso 1 1 calc R
C62 C 0.6230(3) 0.82103(16) 1.26323(18) 0.0194(6) Uani 1 1 d .
H62 H 0.5794 0.7911 1.2056 0.023 Uiso 1 1 calc R
C63 C 0.7448(3) 0.81805(16) 1.30118(18) 0.0218(6) Uani 1 1 d .
H63 H 0.7968 0.7856 1.2733 0.026 Uiso 1 1 calc R
C64 C 0.7756(3) 0.87135(17) 1.38734(18) 0.0212(6) Uani 1 1 d .
H64 H 0.8518 0.8811 1.4276 0.025 Uiso 1 1 calc R
N7 N 0.5132(2) 0.94095(13) 1.09239(13) 0.0141(5) Uani 1 1 d .
N8 N 0.47267(19) 0.90691(13) 1.00797(13) 0.0139(5) Uani 1 1 d .
N9 N 0.57043(19) 0.89472(12) 0.97603(13) 0.0118(5) Uani 1 1 d .
N10 N 0.7293(2) 0.64778(13) 0.79618(13) 0.0156(5) Uani 1 1 d .
N11 N 0.9930(2) 0.78040(14) 0.49063(15) 0.0239(6) Uani 1 1 d .
N12 N 0.5553(2) 0.32043(14) 0.97059(14) 0.0216(5) Uani 1 1 d .
C65 C 0.2343(3) 0.52417(17) 0.33197(18) 0.0231(7) Uani 1 1 d .
H65 H 0.2618 0.4831 0.2861 0.028 Uiso 1 1 calc R
Cl1 Cl 0.07632(8) 0.51094(5) 0.30283(6) 0.0488(3) Uani 1 1 d .
Cl2 Cl 0.28459(7) 0.50253(4) 0.43121(5) 0.02764(18) Uani 1 1 d .
Cl3 Cl 0.29873(8) 0.62905(5) 0.34160(5) 0.0337(2) Uani 1 1 d .
C66 C 0.6714(3) 0.52278(17) 0.31091(18) 0.0233(7) Uani 1 1 d .
H66 H 0.6716 0.4760 0.2580 0.028 Uiso 1 1 calc R
Cl4 Cl 0.81123(8) 0.54100(6) 0.38607(6) 0.0452(2) Uani 1 1 d .
Cl5 Cl 0.64671(10) 0.61622(5) 0.28235(5) 0.0465(3) Uani 1 1 d .
Cl6 Cl 0.55355(7) 0.49194(4) 0.35422(5) 0.02817(18) Uani 1 1 d .

loop_
_atom_site_aniso_label
_atom_site_aniso_U_11
_atom_site_aniso_U_22
_atom_site_aniso_U_33
_atom_site_aniso_U_23
_atom_site_aniso_U_13
_atom_site_aniso_U_12
Fe1 0.0131(2) 0.01143(19) 0.0133(2) 0.00565(15) 0.00428(16) 0.00334(15)
Fe2 0.0137(2) 0.01150(19) 0.0141(2) 0.00607(15) 0.00500(16) 0.00313(15)
C1 0.0219(17) 0.0236(15) 0.0238(15) 0.0170(13) 0.0018(13) 0.0041(12)
C2 0.0311(18) 0.0224(15) 0.0174(15) 0.0129(12) 0.0104(13) 0.0048(13)
C3 0.0148(15) 0.0178(14) 0.0278(16) 0.0141(12) 0.0097(12) 0.0037(11)
C4 0.0230(17) 0.0131(14) 0.0252(15) 0.0076(12) 0.0062(13) 0.0009(12)
C5 0.0199(16) 0.0124(13) 0.0337(17) 0.0121(12) 0.0095(13) 0.0054(12)
C6 0.0131(14) 0.0109(12) 0.0149(13) 0.0065(10) 0.0049(11) 0.0016(10)
C7 0.0129(14) 0.0134(13) 0.0169(14) 0.0055(11) 0.0081(11) 0.0030(11)
C8 0.0147(15) 0.0147(13) 0.0166(14) 0.0065(11) 0.0043(11) 0.0000(11)
C9 0.0196(15) 0.0106(13) 0.0131(13) 0.0033(10) 0.0049(12) 0.0018(11)
C10 0.0152(15) 0.0105(12) 0.0160(13) 0.0063(10) 0.0073(11) 0.0052(11)
C11 0.0141(14) 0.0088(12) 0.0143(13) 0.0059(10) 0.0048(11) 0.0026(10)
C12 0.0197(15) 0.0161(13) 0.0095(13) 0.0061(10) 0.0041(11) 0.0060(11)
C13 0.0131(14) 0.0146(13) 0.0104(13) 0.0025(10) 0.0019(11) 0.0013(11)
C14 0.0166(15) 0.0126(13) 0.0159(14) 0.0073(11) 0.0039(11) 0.0002(11)
C15 0.0157(15) 0.0158(13) 0.0079(13) 0.0018(10) 0.0018(11) 0.0022(11)
C16 0.0156(15) 0.0141(13) 0.0140(13) 0.0045(11) 0.0022(11) 0.0013(11)
C17 0.0176(15) 0.0149(13) 0.0118(13) 0.0038(10) 0.0044(11) 0.0032(11)
C18 0.0196(16) 0.0161(14) 0.0152(14) 0.0042(11) 0.0065(12) 0.0047(11)
C19 0.0207(16) 0.0170(14) 0.0163(14) 0.0049(11) 0.0028(12) 0.0040(12)
C20 0.0204(16) 0.0147(13) 0.0138(14) 0.0047(11) 0.0019(12) 0.0022(11)
C21 0.0243(17) 0.0228(15) 0.0229(15) 0.0125(12) 0.0110(13) 0.0062(13)
C22 0.0260(17) 0.0201(15) 0.0271(16) 0.0109(12) 0.0080(13) 0.0101(13)
C23 0.0307(18) 0.0123(14) 0.0241(16) 0.0081(12) 0.0049(14) 0.0025(12)
C24 0.0222(17) 0.0172(14) 0.0293(16) 0.0077(12) 0.0109(13) 0.0047(12)
C25 0.0183(15) 0.0144(13) 0.0124(13) 0.0028(11) 0.0033(12) 0.0049(11)
C26 0.0153(15) 0.0138(13) 0.0163(14) 0.0023(11) 0.0019(12) 0.0057(11)
C27 0.0131(14) 0.0138(13) 0.0118(13) 0.0022(10) 0.0038(11) 0.0003(11)
C28 0.0193(16) 0.0163(13) 0.0147(14) 0.0062(11) 0.0050(12) 0.0049(11)
C29 0.0135(15) 0.0138(13) 0.0195(14) 0.0012(11) 0.0050(12) 0.0034(11)
C30 0.0183(16) 0.0170(14) 0.0147(14) 0.0016(11) 0.0076(12) 0.0002(12)
C31 0.0166(15) 0.0158(14) 0.0210(15) 0.0053(11) 0.0060(12) 0.0063(11)
N1 0.0164(13) 0.0116(11) 0.0122(11) 0.0034(9) 0.0034(9) 0.0030(9)
N2 0.0152(12) 0.0144(11) 0.0154(12) 0.0054(9) 0.0067(10) 0.0035(9)
N3 0.0150(12) 0.0109(11) 0.0139(11) 0.0045(9) 0.0055(10) 0.0033(9)
N4 0.0190(13) 0.0128(11) 0.0119(11) 0.0029(9) 0.0039(10) 0.0032(9)
N5 0.0279(15) 0.0219(13) 0.0319(14) 0.0134(11) 0.0124(12) 0.0029(11)
N6 0.0213(14) 0.0195(12) 0.0178(12) 0.0077(10) 0.0072(10) 0.0053(10)
C32 0.0099(14) 0.0134(13) 0.0177(14) 0.0073(11) 0.0027(11) 0.0015(11)
C33 0.0156(15) 0.0097(12) 0.0147(13) 0.0047(10) 0.0046(11) 0.0014(11)
C34 0.0154(15) 0.0114(13) 0.0167(14) 0.0066(10) 0.0072(11) 0.0046(11)
C35 0.0215(16) 0.0114(13) 0.0127(13) 0.0030(10) 0.0051(12) 0.0037(11)
C36 0.0140(15) 0.0146(13) 0.0180(14) 0.0081(11) 0.0029(12) 0.0003(11)
C37 0.0170(15) 0.0117(13) 0.0150(13) 0.0052(10) 0.0089(11) 0.0036(11)
C38 0.0161(15) 0.0072(12) 0.0175(14) 0.0065(10) 0.0071(11) 0.0034(10)
C39 0.0226(16) 0.0149(13) 0.0133(13) 0.0052(11) 0.0073(12) 0.0057(11)
C40 0.0137(14) 0.0122(13) 0.0075(12) 0.0014(10) -0.0008(11) 0.0015(10)
C41 0.0168(15) 0.0162(13) 0.0109(13) 0.0042(10) 0.0041(11) 0.0019(11)
C42 0.0184(15) 0.0131(13) 0.0119(13) 0.0040(10) 0.0013(11) 0.0002(11)
C43 0.0165(15) 0.0147(13) 0.0110(13) 0.0029(10) 0.0019(11) 0.0018(11)
C44 0.0176(15) 0.0118(13) 0.0156(14) 0.0037(11) 0.0025(12) 0.0034(11)
C45 0.0152(15) 0.0132(13) 0.0143(14) 0.0015(10) 0.0010(12) 0.0024(11)
C46 0.0119(14) 0.0165(13) 0.0143(14) 0.0005(11) 0.0030(11) 0.0008(11)
C47 0.0203(16) 0.0214(15) 0.0150(14) 0.0045(11) 0.0017(12) 0.0061(12)
C48 0.0187(16) 0.0244(15) 0.0197(15) 0.0000(12) 0.0055(13) 0.0069(12)
C49 0.0191(16) 0.0288(16) 0.0186(15) 0.0026(12) 0.0106(13) 0.0022(13)
C50 0.0238(17) 0.0177(14) 0.0241(15) 0.0056(12) 0.0112(13) 0.0062(12)
C51 0.0197(15) 0.0112(13) 0.0132(13) 0.0044(10) 0.0040(11) -0.0005(11)
C52 0.0235(16) 0.0151(14) 0.0139(14) 0.0031(11) 0.0071(12) 0.0049(12)
C53 0.0241(17) 0.0151(14) 0.0159(14) 0.0029(11) 0.0078(12) 0.0036(12)
C54 0.0224(16) 0.0136(13) 0.0125(13) 0.0046(11) 0.0023(12) 0.0013(11)
C55 0.0216(16) 0.0212(14) 0.0186(14) 0.0071(12) 0.0090(12) 0.0034(12)
C56 0.0257(17) 0.0171(14) 0.0257(16) 0.0077(12) 0.0087(13) 0.0104(12)
C57 0.0237(17) 0.0144(14) 0.0200(15) 0.0071(11) 0.0012(13) 0.0022(12)
C58 0.0221(17) 0.0167(14) 0.0253(15) 0.0076(12) 0.0082(13) 0.0066(12)
C59 0.0098(14) 0.0140(13) 0.0161(14) 0.0058(11) 0.0030(11) 0.0037(11)
C60 0.0278(18) 0.0245(15) 0.0174(14) 0.0119(12) 0.0106(13) 0.0010(13)
C61 0.0150(15) 0.0205(14) 0.0293(16) 0.0158(12) 0.0083(13) 0.0037(12)
C62 0.0214(16) 0.0137(13) 0.0249(15) 0.0094(12) 0.0059(13) 0.0007(12)
C63 0.0226(17) 0.0125(14) 0.0364(18) 0.0127(12) 0.0117(14) 0.0061(12)
C64 0.0167(16) 0.0231(15) 0.0256(16) 0.0158(13) 0.0004(12) -0.0010(12)
N7 0.0169(13) 0.0130(11) 0.0135(12) 0.0039(9) 0.0062(10) 0.0028(9)
N8 0.0144(12) 0.0131(11) 0.0160(12) 0.0055(9) 0.0059(10) 0.0035(9)
N9 0.0135(12) 0.0098(10) 0.0132(11) 0.0029(8) 0.0052(9) 0.0047(9)
N10 0.0193(13) 0.0126(11) 0.0138(11) 0.0037(9) 0.0028(10) 0.0016(9)
N11 0.0257(15) 0.0245(13) 0.0268(14) 0.0101(11) 0.0139(12) 0.0057(11)
N12 0.0235(14) 0.0190(12) 0.0262(13) 0.0103(10) 0.0096(11) 0.0043(10)
C65 0.0267(18) 0.0178(14) 0.0213(15) 0.0011(12) 0.0035(13) 0.0056(12)
Cl1 0.0270(5) 0.0375(5) 0.0630(6) 0.0014(4) -0.0119(4) 0.0061(4)
Cl2 0.0362(5) 0.0223(4) 0.0287(4) 0.0103(3) 0.0106(3) 0.0118(3)
Cl3 0.0474(5) 0.0215(4) 0.0347(4) 0.0117(3) 0.0119(4) 0.0043(3)
C66 0.0296(18) 0.0179(14) 0.0223(15) 0.0027(12) 0.0111(13) 0.0031(13)
Cl4 0.0230(5) 0.0534(6) 0.0441(5) -0.0057(4) 0.0042(4) 0.0030(4)
Cl5 0.0912(8) 0.0229(4) 0.0409(5) 0.0169(4) 0.0374(5) 0.0152(4)
Cl6 0.0272(4) 0.0236(4) 0.0344(4) 0.0088(3) 0.0109(3) 0.0002(3)

loop_
_atom_type_symbol
_atom_type_description
_atom_type_scat_dispersion_real
_atom_type_scat_dispersion_imag
_atom_type_scat_source
C C 0.0033 0.0016 'International Tables Vol C Tables 4.2.6.8 and 6.1.1.4'
H H 0.0000 0.0000 'International Tables Vol C Tables 4.2.6.8 and 6.1.1.4'
N N 0.0061 0.0033 'International Tables Vol C Tables 4.2.6.8 and 6.1.1.4'
Cl Cl 0.1484 0.1585 'International Tables Vol C Tables 4.2.6.8 and 6.1.1.4'
Fe Fe 0.3463 0.8444 'International Tables Vol C Tables 4.2.6.8 and 6.1.1.4'

loop_
_geom_angle_atom_site_label_1
_geom_angle_atom_site_label_2
_geom_angle_atom_site_label_3
_geom_angle
C8 Fe1 C10 68.40(10)
C8 Fe1 C9 40.56(10)
C10 Fe1 C9 40.80(10)
C8 Fe1 C1 107.10(11)
C10 Fe1 C1 154.19(11)
C9 Fe1 C1 119.18(11)
C8 Fe1 C5 120.19(11)
C10 Fe1 C5 163.88(11)
C9 Fe1 C5 154.25(11)
C1 Fe1 C5 40.53(11)
C8 Fe1 C7 40.66(10)
C10 Fe1 C7 68.68(10)
C9 Fe1 C7 68.58(10)
C1 Fe1 C7 125.47(11)
C5 Fe1 C7 108.12(11)
C8 Fe1 C2 125.02(11)
C10 Fe1 C2 119.84(11)
C9 Fe1 C2 106.92(10)
C1 Fe1 C2 40.52(11)
C5 Fe1 C2 68.07(11)
C7 Fe1 C2 162.34(11)
C8 Fe1 C4 155.37(11)
C10 Fe1 C4 126.50(11)
C9 Fe1 C4 163.24(11)
C1 Fe1 C4 68.17(11)
C5 Fe1 C4 40.49(10)
C7 Fe1 C4 121.05(11)
C2 Fe1 C4 68.07(11)
C8 Fe1 C3 162.23(11)
C10 Fe1 C3 107.89(11)
C9 Fe1 C3 125.38(11)
C1 Fe1 C3 68.22(11)
C5 Fe1 C3 68.19(11)
C7 Fe1 C3 155.89(11)
C2 Fe1 C3 40.45(11)
C4 Fe1 C3 40.58(10)
C8 Fe1 C6 68.51(10)
C10 Fe1 C6 40.85(9)
C9 Fe1 C6 68.71(10)
C1 Fe1 C6 163.29(11)
C5 Fe1 C6 126.53(10)
C7 Fe1 C6 40.87(10)
C2 Fe1 C6 155.13(11)
C4 Fe1 C6 108.68(10)
C3 Fe1 C6 120.85(11)
C34 Fe2 C35 40.84(10)
C34 Fe2 C60 119.91(11)
C35 Fe2 C60 106.58(11)
C34 Fe2 C64 155.37(11)
C35 Fe2 C64 120.37(11)
C60 Fe2 C64 40.75(11)
C34 Fe2 C36 68.75(10)
C35 Fe2 C36 40.51(10)
C60 Fe2 C36 123.87(11)
C64 Fe2 C36 107.27(11)
C34 Fe2 C63 162.38(11)
C35 Fe2 C63 155.97(11)
C60 Fe2 C63 68.15(11)
C64 Fe2 C63 40.35(11)
C36 Fe2 C63 121.56(11)
C34 Fe2 C33 41.18(9)
C35 Fe2 C33 68.69(10)
C60 Fe2 C33 156.07(11)
C64 Fe2 C33 162.03(11)
C36 Fe2 C33 68.67(10)
C63 Fe2 C33 125.67(11)
C34 Fe2 C37 68.95(10)
C35 Fe2 C37 68.41(10)
C60 Fe2 C37 161.22(11)
C64 Fe2 C37 124.84(11)
C36 Fe2 C37 40.74(10)
C63 Fe2 C37 108.61(11)
C33 Fe2 C37 40.82(10)
C34 Fe2 C62 124.89(11)
C35 Fe2 C62 161.40(11)
C60 Fe2 C62 68.24(11)
C64 Fe2 C62 68.18(11)
C36 Fe2 C62 157.16(11)
C63 Fe2 C62 40.51(11)
C33 Fe2 C62 108.36(10)
C37 Fe2 C62 122.18(10)
C34 Fe2 C61 106.89(11)
C35 Fe2 C61 124.16(11)
C60 Fe2 C61 40.79(11)
C64 Fe2 C61 68.46(11)
C36 Fe2 C61 160.81(11)
C63 Fe2 C61 68.12(11)
C33 Fe2 C61 121.16(11)
C37 Fe2 C61 156.92(11)
C62 Fe2 C61 40.41(11)
C5 C1 C2 107.9(2)
C5 C1 Fe1 69.74(15)
C2 C1 Fe1 69.89(15)
C5 C1 H1 126.1
C2 C1 H1 126.1
Fe1 C1 H1 125.9
C1 C2 C3 108.3(2)
C1 C2 Fe1 69.58(15)
C3 C2 Fe1 69.94(15)
C1 C2 H2 125.9
C3 C2 H2 125.9
Fe1 C2 H2 126.2
C2 C3 C4 107.7(2)
C2 C3 Fe1 69.61(15)
C4 C3 Fe1 69.61(15)
C2 C3 H3 126.1
C4 C3 H3 126.1
Fe1 C3 H3 126.2
C5 C4 C3 108.0(2)
C5 C4 Fe1 69.54(15)
C3 C4 Fe1 69.81(15)
C5 C4 H4 126.0
C3 C4 H4 126.0
Fe1 C4 H4 126.2
C1 C5 C4 108.2(2)
C1 C5 Fe1 69.73(14)
C4 C5 Fe1 69.97(14)
C1 C5 H5 125.9
C4 C5 H5 125.9
Fe1 C5 H5 126.0
C10 C6 C7 107.4(2)
C10 C6 C11 126.6(2)
C7 C6 C11 125.9(2)
C10 C6 Fe1 69.14(13)
C7 C6 Fe1 69.30(14)
C11 C6 Fe1 129.14(17)
C8 C7 C6 107.8(2)
C8 C7 Fe1 69.46(15)
C6 C7 Fe1 69.83(14)
C8 C7 H7 126.1
C6 C7 H7 126.1
Fe1 C7 H7 126.2
C9 C8 C7 108.7(2)
C9 C8 Fe1 69.79(15)
C7 C8 Fe1 69.87(15)
C9 C8 H8 125.7
C7 C8 H8 125.7
Fe1 C8 H8 126.2
C8 C9 C10 107.8(2)
C8 C9 Fe1 69.64(14)
C10 C9 Fe1 69.56(14)
C8 C9 H9 126.1
C10 C9 H9 126.1
Fe1 C9 H9 126.3
C9 C10 C6 108.2(2)
C9 C10 Fe1 69.64(14)
C6 C10 Fe1 70.01(13)
C9 C10 H10 125.9
C6 C10 H10 125.9
Fe1 C10 H10 126.0
N1 C11 C32 108.5(2)
N1 C11 C6 121.8(2)
C32 C11 C6 129.7(2)
N3 C12 C13 113.4(2)
N3 C12 H12A 108.9
C13 C12 H12A 108.9
N3 C12 H12B 108.9
C13 C12 H12B 108.9
H12A C12 H12B 107.7
C14 C13 C17 118.5(2)
C14 C13 C12 118.9(2)
C17 C13 C12 122.5(2)
C13 C14 C15 119.4(2)
C13 C14 H14 120.3
C15 C14 H14 120.3
N4 C15 C14 123.1(2)
N4 C15 C25 117.0(2)
C14 C15 C25 120.0(2)
N4 C16 C17 123.9(2)
N4 C16 C18 115.1(2)
C17 C16 C18 121.0(2)
C13 C17 C16 118.4(2)
C13 C17 H17 120.8
C16 C17 H17 120.8
C19 C18 C16 177.2(3)
C18 C19 C20 176.4(3)
C24 C20 C21 117.4(2)
C24 C20 C19 122.2(2)
C21 C20 C19 120.3(3)
C22 C21 C20 118.9(3)
C22 C21 H21 120.5
C20 C21 H21 120.5
C23 C22 C21 118.8(3)
C23 C22 H22 120.6
C21 C22 H22 120.6
N5 C23 C22 123.7(2)
N5 C23 H23 118.1
C22 C23 H23 118.1
N5 C24 C20 124.2(3)
N5 C24 H24 117.9
C20 C24 H24 117.9
C26 C25 C15 176.3(3)
C25 C26 C27 178.0(3)
C28 C27 C31 117.3(2)
C28 C27 C26 123.1(2)
C31 C27 C26 119.6(2)
C29 C28 C27 119.2(2)
C29 C28 H28 120.4
C27 C28 H28 120.4
C28 C29 C30 118.8(2)
C28 C29 H29 120.6
C30 C29 H29 120.6
N6 C30 C29 123.6(2)
N6 C30 H30 118.2
C29 C30 H30 118.2
N6 C31 C27 124.3(2)
N6 C31 H31 117.9
C27 C31 H31 117.9
N2 N1 C11 108.6(2)
N1 N2 N3 106.8(2)
N2 N3 C32 111.4(2)
N2 N3 C12 119.3(2)
C32 N3 C12 129.0(2)
C16 N4 C15 116.7(2)
C24 N5 C23 116.9(2)
C31 N6 C30 116.7(2)
N3 C32 C11 104.6(2)
N3 C32 H32 127.7
C11 C32 H32 127.7
C37 C33 C34 107.7(2)
C37 C33 C38 125.6(2)
C34 C33 C38 126.6(2)
C37 C33 Fe2 69.69(14)
C34 C33 Fe2 69.03(14)
C38 C33 Fe2 129.06(17)
C35 C34 C33 107.5(2)
C35 C34 Fe2 69.62(14)
C33 C34 Fe2 69.79(13)
C35 C34 H34 126.3
C33 C34 H34 126.3
Fe2 C34 H34 125.9
C36 C35 C34 108.7(2)
C36 C35 Fe2 69.94(14)
C34 C35 Fe2 69.54(14)
C36 C35 H35 125.6
C34 C35 H35 125.6
Fe2 C35 H35 126.5
C35 C36 C37 108.2(2)
C35 C36 Fe2 69.55(15)
C37 C36 Fe2 69.88(15)
C35 C36 H36 125.9
C37 C36 H36 125.9
Fe2 C36 H36 126.2
C36 C37 C33 107.9(2)
C36 C37 Fe2 69.39(14)
C33 C37 Fe2 69.49(14)
C36 C37 H37 126.0
C33 C37 H37 126.0
Fe2 C37 H37 126.6
C59 C38 N7 108.0(2)
C59 C38 C33 129.7(2)
N7 C38 C33 122.3(2)
N9 C39 C40 112.9(2)
N9 C39 H39A 109.0
C40 C39 H39A 109.0
N9 C39 H39B 109.0
C40 C39 H39B 109.0
H39A C39 H39B 107.8
C51 C40 C41 119.1(2)
C51 C40 C39 118.9(2)
C41 C40 C39 122.0(2)
C40 C41 C42 118.4(2)
C40 C41 H41 120.8
C42 C41 H41 120.8
N10 C42 C41 123.5(2)
N10 C42 C52 114.1(2)
C41 C42 C52 122.4(2)
N10 C43 C51 122.4(2)
N10 C43 C44 116.8(2)
C51 C43 C44 120.8(2)
C45 C44 C43 176.7(3)
C44 C45 C46 178.0(3)
C47 C46 C50 117.4(2)
C47 C46 C45 123.0(2)
C50 C46 C45 119.6(2)
C48 C47 C46 118.8(2)
C48 C47 H47 120.6
C46 C47 H47 120.6
C47 C48 C49 119.2(3)
C47 C48 H48 120.4
C49 C48 H48 120.4
N11 C49 C48 123.2(3)
N11 C49 H49 118.4
C48 C49 H49 118.4
N11 C50 C46 124.6(3)
N11 C50 H50 117.7
C46 C50 H50 117.7
C40 C51 C43 119.2(2)
C40 C51 H51 120.4
C43 C51 H51 120.4
C53 C52 C42 174.8(3)
C52 C53 C54 176.2(3)
C58 C54 C55 117.8(2)
C58 C54 C53 121.6(2)
C55 C54 C53 120.6(2)
C56 C55 C54 118.6(3)
C56 C55 H55 120.7
C54 C55 H55 120.7
C57 C56 C55 119.1(3)
C57 C56 H56 120.5
C55 C56 H56 120.5
N12 C57 C56 123.7(2)
N12 C57 H57 118.2
C56 C57 H57 118.2
N12 C58 C54 124.2(3)
N12 C58 H58 117.9
C54 C58 H58 117.9
N9 C59 C38 105.1(2)
N9 C59 H59 127.4
C38 C59 H59 127.4
C64 C60 C61 107.9(2)
C64 C60 Fe2 69.68(15)
C61 C60 Fe2 69.97(15)
C64 C60 H60 126.0
C61 C60 H60 126.0
Fe2 C60 H60 125.9
C62 C61 C60 107.7(2)
C62 C61 Fe2 69.76(15)
C60 C61 Fe2 69.24(15)
C62 C61 H61 126.2
C60 C61 H61 126.2
Fe2 C61 H61 126.4
C61 C62 C63 108.1(2)
C61 C62 Fe2 69.83(15)
C63 C62 Fe2 69.55(15)
C61 C62 H62 126.0
C63 C62 H62 126.0
Fe2 C62 H62 126.2
C64 C63 C62 108.4(3)
C64 C63 Fe2 69.75(15)
C62 C63 Fe2 69.93(14)
C64 C63 H63 125.8
C62 C63 H63 125.8
Fe2 C63 H63 126.1
C63 C64 C60 107.9(2)
C63 C64 Fe2 69.91(15)
C60 C64 Fe2 69.57(15)
C63 C64 H64 126.1
C60 C64 H64 126.1
Fe2 C64 H64 126.0
N8 N7 C38 109.1(2)
N7 N8 N9 106.7(2)
N8 N9 C59 111.0(2)
N8 N9 C39 119.6(2)
C59 N9 C39 129.1(2)
C42 N10 C43 117.4(2)
C50 N11 C49 116.8(2)
C58 N12 C57 116.7(2)
Cl1 C65 Cl3 110.67(15)
Cl1 C65 Cl2 110.41(16)
Cl3 C65 Cl2 109.30(15)
Cl1 C65 H65 108.8
Cl3 C65 H65 108.8
Cl2 C65 H65 108.8
Cl6 C66 Cl4 110.42(15)
Cl6 C66 Cl5 108.91(16)
Cl4 C66 Cl5 110.35(15)
Cl6 C66 H66 109.0
Cl4 C66 H66 109.0
Cl5 C66 H66 109.0

loop_
_geom_bond_atom_site_label_1
_geom_bond_atom_site_label_2
_geom_bond_distance
Fe1 C8 2.041(3)
Fe1 C10 2.042(2)
Fe1 C9 2.043(2)
Fe1 C1 2.045(3)
Fe1 C5 2.045(2)
Fe1 C7 2.047(3)
Fe1 C2 2.049(3)
Fe1 C4 2.050(3)
Fe1 C3 2.053(3)
Fe1 C6 2.054(2)
Fe2 C34 2.036(2)
Fe2 C35 2.037(2)
Fe2 C60 2.041(3)
Fe2 C64 2.042(3)
Fe2 C36 2.042(3)
Fe2 C63 2.044(3)
Fe2 C33 2.046(2)
Fe2 C37 2.049(3)
Fe2 C62 2.049(3)
Fe2 C61 2.050(3)
C1 C5 1.416(4)
C1 C2 1.418(4)
C1 H1 0.9500
C2 C3 1.418(4)
C2 H2 0.9500
C3 C4 1.423(4)
C3 H3 0.9500
C4 C5 1.417(4)
C4 H4 0.9500
C5 H5 0.9500
C6 C10 1.429(3)
C6 C7 1.432(3)
C6 C11 1.462(3)
C7 C8 1.420(4)
C7 H7 0.9500
C8 C9 1.416(4)
C8 H8 0.9500
C9 C10 1.424(3)
C9 H9 0.9500
C10 H10 0.9500
C11 N1 1.366(3)
C11 C32 1.369(3)
C12 N3 1.459(3)
C12 C13 1.514(3)
C12 H12A 0.9900
C12 H12B 0.9900
C13 C14 1.384(3)
C13 C17 1.392(3)
C14 C15 1.394(3)
C14 H14 0.9500
C15 N4 1.351(3)
C15 C25 1.445(4)
C16 N4 1.347(3)
C16 C17 1.398(3)
C16 C18 1.438(3)
C17 H17 0.9500
C18 C19 1.195(3)
C19 C20 1.442(3)
C20 C24 1.390(4)
C20 C21 1.391(4)
C21 C22 1.389(4)
C21 H21 0.9500
C22 C23 1.368(4)
C22 H22 0.9500
C23 N5 1.339(4)
C23 H23 0.9500
C24 N5 1.334(3)
C24 H24 0.9500
C25 C26 1.194(4)
C26 C27 1.437(4)
C27 C28 1.386(4)
C27 C31 1.398(3)
C28 C29 1.379(4)
C28 H28 0.9500
C29 C30 1.385(4)
C29 H29 0.9500
C30 N6 1.334(3)
C30 H30 0.9500
C31 N6 1.333(3)
C31 H31 0.9500
N1 N2 1.326(3)
N2 N3 1.344(3)
N3 C32 1.350(3)
C32 H32 0.9500
C33 C37 1.428(4)
C33 C34 1.436(3)
C33 C38 1.462(3)
C34 C35 1.421(3)
C34 H34 0.9500
C35 C36 1.412(4)
C35 H35 0.9500
C36 C37 1.424(4)
C36 H36 0.9500
C37 H37 0.9500
C38 C59 1.365(3)
C38 N7 1.367(3)
C39 N9 1.459(3)
C39 C40 1.512(3)
C39 H39A 0.9900
C39 H39B 0.9900
C40 C51 1.382(3)
C40 C41 1.389(3)
C41 C42 1.393(3)
C41 H41 0.9500
C42 N10 1.348(3)
C42 C52 1.441(3)
C43 N10 1.351(3)
C43 C51 1.402(3)
C43 C44 1.432(4)
C44 C45 1.197(4)
C45 C46 1.434(4)
C46 C47 1.388(4)
C46 C50 1.394(4)
C47 C48 1.381(4)
C47 H47 0.9500
C48 C49 1.386(4)
C48 H48 0.9500
C49 N11 1.336(3)
C49 H49 0.9500
C50 N11 1.331(3)
C50 H50 0.9500
C51 H51 0.9500
C52 C53 1.194(3)
C53 C54 1.443(3)
C54 C58 1.386(4)
C54 C55 1.395(4)
C55 C56 1.382(4)
C55 H55 0.9500
C56 C57 1.375(4)
C56 H56 0.9500
C57 N12 1.340(3)
C57 H57 0.9500
C58 N12 1.337(3)
C58 H58 0.9500
C59 N9 1.348(3)
C59 H59 0.9500
C60 C64 1.421(4)
C60 C61 1.425(4)
C60 H60 0.9500
C61 C62 1.416(4)
C61 H61 0.9500
C62 C63 1.417(4)
C62 H62 0.9500
C63 C64 1.409(4)
C63 H63 0.9500
C64 H64 0.9500
N7 N8 1.320(3)
N8 N9 1.347(3)
C65 Cl1 1.749(3)
C65 Cl3 1.757(3)
C65 Cl2 1.770(3)
C65 H65 1.0000
C66 Cl6 1.751(3)
C66 Cl4 1.754(3)
C66 Cl5 1.759(3)
C66 H66 1.0000
